data_7158824
loop_
_publ_author_name
'Soni, Sonam'
'Shukla, Gaurav'
'Singh, Maya Shankar'

_publ_section_title
;
 Magnesium catalyzed [3 + 3] heteroannulation of \a-enolic dithioesters
 with MBH acetate: access to functionalized 3,4-dihydro-2H-thiopyrans
;
_journal_name_full 'Organic &amp; Biomolecular Chemistry'
_journal_paper_doi 10.1039/D2OB01258H
_journal_year 2022
_chemical_formula_moiety '3(C23 H23 N O4 S2), C22.537 H23 N O4 S2'
_chemical_formula_sum 'C91.537 H92 N4 O16 S8'
_chemical_formula_weight 1766.302
_space_group_crystal_system triclinic
_space_group_IT_number 2
_space_group_name_Hall '-P 1'
_space_group_name_H-M_alt 'P -1'
_symmetry_Int_Tables_number 2
_atom_sites_solution_primary iterative
_audit_creation_date 2021-07-15
_audit_creation_method
;
Olex2 1.3-beta
(compiled 2020.11.12 svn.r5f609507 for OlexSys, GUI svn.r6272)
;
_audit_update_record
;
2021-07-26 deposited with the CCDC.	2022-08-03 downloaded from the CCDC.
;
_cell_angle_alpha 88.0358(9)
_cell_angle_beta 84.5699(10)
_cell_angle_gamma 88.8661(10)
_cell_formula_units_Z 2
_cell_length_a 14.9969(2)
_cell_length_b 15.45226(17)
_cell_length_c 19.0015(2)
_cell_measurement_reflns_used 33004
_cell_measurement_temperature 298(2)
_cell_measurement_theta_max 68.0140
_cell_measurement_theta_min 2.3950
_cell_volume 4380.39(9)
_computing_cell_refinement 'CrysAlisPro 1.171.41.96a (Rigaku OD, 2021)'
_computing_data_collection 'CrysAlisPro 1.171.41.96a (Rigaku OD, 2021)'
_computing_data_reduction 'CrysAlisPro 1.171.41.96a (Rigaku OD, 2021)'
_computing_molecular_graphics 'Olex2 1.3-beta (Dolomanov et al., 2009)'
_computing_publication_material 'Olex2 1.3-beta (Dolomanov et al., 2009)'
_computing_structure_refinement 'olex2.refine 1.3-beta (Bourhis et al., 2015)'
_computing_structure_solution 'olex2.solve 1.3-beta (Bourhis et al., 2015)'
_diffrn_ambient_temperature 300(2)
_diffrn_detector 'Hybrid Pixel Array Detector'
_diffrn_detector_area_resol_mean 10.0000
_diffrn_detector_type HyPix3000
_diffrn_measured_fraction_theta_full 0.9956
_diffrn_measured_fraction_theta_max 0.9906
_diffrn_measurement_details
;
List of Runs (angles in degrees, time in seconds):

  # Type    Start    End  Width  t~exp~   \w     \q     \k     \f   Frames
#--------------------------------------------------------------------------
  1  \w     12.00  68.00   0.50    0.20    --   40.58 -77.00 -60.00  112
  2  \w    -26.00  -1.00   0.50    0.20    --   40.58 -77.00 -60.00   50
  3  \w     27.00 101.00   0.50    0.20    --   40.58  50.00  60.00  148
  4  \w     75.00 101.00   0.50    0.20    --   40.58  44.00 108.00   52
  5  \w     33.00  67.00   0.50    0.20    --   40.58  44.00 108.00   68
  6  \w     11.00  39.00   0.50    0.20    --   40.58 -38.00  90.00   56
  7  \w    -25.00   3.00   0.50    0.20    --   40.58 -38.00  90.00   56
  8  \w    -19.00  24.00   0.50    0.20    --   40.58 -38.00  60.00   86
  9  \w     18.00  63.00   0.50    0.20    --   40.58 -64.00-150.00   90
 10  \w    -25.00   0.00   0.50    0.20    --   40.58 -64.00-150.00   50
 11  \w    -21.00  31.00   0.50    0.20    --   40.58 -25.00-150.00  104
 12  \w      4.00  30.00   0.50    0.20    --   40.58 -44.00 -42.00   52
 13  \w     58.00 102.00   0.50    0.66    --   96.35 -77.00  90.00   88
 14  \w     30.00  68.00   0.50    0.66    --   96.35 -59.00 150.00   76
 15  \w     46.00  74.00   0.50    0.66    --   96.35 -68.00 120.00   56
 16  \w     30.00  61.00   0.50    0.66    --   96.35 -59.00  60.00   62
 17  \w     29.00  82.00   0.50    0.66    --   96.35 -68.00  30.00  106
 18  \w     31.00  57.00   0.50    0.66    --   96.35 -50.00  90.00   52
 19  \w     32.00  68.00   0.50    0.66    --   96.35 -59.00 -30.00   72
 20  \w     30.00  55.00   0.50    0.66    --   96.35 -50.00 -60.00   50
 21  \w     30.00  55.00   0.50    0.66    --   96.35 -50.00-120.00   50
 22  \w     31.00  57.00   0.50    0.66    --   96.35 -50.00-180.00   52
 23  \w     30.00  55.00   0.50    0.66    --   96.35 -50.00 120.00   50
 24  \w     69.00 108.00   0.50    0.66    --   96.35-117.00  90.00   78
 25  \w     60.00 110.00   0.50    0.66    --   96.35-117.00 150.00  100
 26  \w     43.00 108.00   0.50    0.66    --   96.35-117.00  60.00  130
 27  \w     22.00  82.00   0.50    0.66    --   96.35 -96.00 -30.00  120
 28  \w     36.00 110.00   0.50    0.66    --   96.35-117.00 -30.00  148
 29  \w     56.00  83.00   0.50    0.66    --   96.35 -96.00 -90.00   54
 30  \w     52.00 110.00   0.50    0.66    --   96.35-117.00 -90.00  116
 31  \w     57.00 106.00   0.50    0.66    --   96.35-117.00-120.00   98
 32  \w     27.00  53.00   0.50    0.66    --   96.35 -96.00 -90.00   52
 33  \w     18.00  77.00   0.50    0.20    --   40.58-104.00 -60.00  118
 34  \w     40.00  65.00   0.50    0.66    --   96.35 -87.00   0.00   50
 35  \w     31.00  90.00   0.50    0.66    --   96.35 -87.00 -30.00  118
 36  \w    102.00 127.00   0.50    0.66    --   96.35 -87.00   0.00   50
 37  \w     81.00 142.00   0.50    0.66    --   96.35  25.00-180.00  122
 38  \w     73.00 162.00   0.50    0.66    --   96.35  68.00  30.00  178
 39  \w     89.00 164.00   0.50    0.66    --   96.35  59.00  60.00  150
 40  \w     78.00 156.00   0.50    0.66    --   96.35  50.00  90.00  156
 41  \w    129.00 164.00   0.50    0.66    --   96.35  44.00 108.00   70
 42  \w     92.00 124.00   0.50    0.66    --   96.35  44.00 108.00   64
 43  \w     76.00 115.00   0.50    0.66    --   96.35  59.00 120.00   78
 44  \w    128.00 164.00   0.50    0.66    --   96.35  59.00 120.00   72
 45  \w     84.00 134.00   0.50    0.66    --   96.35  33.00  30.00  100
 46  \w    126.00 152.00   0.50    0.66    --   96.35  96.00 120.00   52
 47  \w    120.00 157.00   0.50    0.66    --   96.35 117.00  30.00   74
 48  \w    137.00 164.00   0.50    0.66    --   96.35 145.00 -60.00   54
 49  \w     85.00 122.00   0.50    0.66    --   96.35 145.00 -60.00   74
 50  \w    102.00 130.00   0.50    0.66    --   96.35 117.00 -60.00   56
 51  \w    101.00 136.00   0.50    0.66    --   96.35 117.00 -30.00   70
 52  \w    111.00 154.00   0.50    0.66    --   96.35  96.00   0.00   86
 53  \w    -89.00 -19.00   0.50    0.20    --  -40.58 138.00  60.00  140
 54  \w    -63.00 -37.00   0.50    0.66    --  -82.50 117.00  30.00   52
 55  \w    -53.00 -20.00   0.50    0.20    --  -40.58 138.00 -60.00   66
 56  \w    -96.00 -62.00   0.50    0.20    --  -40.58 138.00 -60.00   68
 57  \w    -79.00 -15.00   0.50    0.66    --  -82.50  77.00 -90.00  128
 58  \w    -63.00 -37.00   0.50    0.66    --  -82.50  59.00-180.00   52
 59  \w    -47.00 -22.00   0.50    0.66    --  -82.50  42.00-150.00   50
 60  \w    -42.00 -15.00   0.50    0.66    --  -82.50  42.00-120.00   54
 61  \w    -44.00 -16.00   0.50    0.66    --  -82.50  42.00   0.00   56
 62  \w    -50.00 -15.00   0.50    0.66    --  -82.50  44.00 108.00   70
 63  \w    -35.00   0.00   0.50    0.20    --  -40.58  44.00 108.00   70
 64  \w    -27.00  30.00   0.50    0.20    --  -40.58  25.00 -60.00  114
 65  \w    -29.00  12.00   0.50    0.20    --  -40.58  25.00 -90.00   82
 66  \w    -24.00  28.00   0.50    0.20    --  -40.58  12.00-120.00  104
 67  \w    -22.00  34.00   0.50    0.20    --  -40.58  12.00-150.00  112
 68  \w   -100.00 -57.00   0.50    0.20    --  -40.58 -77.00-120.00   86
 69  \w    -93.00 -67.00   0.50    0.66    --  -82.50 -44.00 -42.00   52
 70  \w   -141.00-115.00   0.50    0.66    --  -82.50 -44.00 -42.00   52
 71  \w    -88.00 -27.00   0.50    0.20    --  -40.58 -44.00 -42.00  122
;
_diffrn_measurement_device 'four-circle diffractometer'
_diffrn_measurement_device_type 'XtaLAB Synergy, Dualflex, HyPix3000'
_diffrn_measurement_method '\w scans'
_diffrn_orient_matrix_type 'CrysAlisPro convention (1999,Acta A55,543-557)'
_diffrn_orient_matrix_UB_11 0.0131588000
_diffrn_orient_matrix_UB_12 0.0855528000
_diffrn_orient_matrix_UB_13 0.0367302000
_diffrn_orient_matrix_UB_21 0.0885616000
_diffrn_orient_matrix_UB_22 -0.0359056000
_diffrn_orient_matrix_UB_23 0.0251659000
_diffrn_orient_matrix_UB_31 0.0513269000
_diffrn_orient_matrix_UB_32 0.0366834000
_diffrn_orient_matrix_UB_33 -0.0682443000
_diffrn_radiation_monochromator mirror
_diffrn_radiation_probe x-ray
_diffrn_radiation_type 'Cu K\a'
_diffrn_radiation_wavelength 1.54184
_diffrn_reflns_av_R_equivalents 0.0386
_diffrn_reflns_av_unetI/netI 0.0362
_diffrn_reflns_Laue_measured_fraction_full 0.9956
_diffrn_reflns_Laue_measured_fraction_max 0.9906
_diffrn_reflns_limit_h_max 18
_diffrn_reflns_limit_h_min -18
_diffrn_reflns_limit_k_max 18
_diffrn_reflns_limit_k_min -18
_diffrn_reflns_limit_l_max 15
_diffrn_reflns_limit_l_min -22
_diffrn_reflns_number 46312
_diffrn_reflns_point_group_measured_fraction_full 0.9956
_diffrn_reflns_point_group_measured_fraction_max 0.9906
_diffrn_reflns_theta_full 67.6840
_diffrn_reflns_theta_max 68.06
_diffrn_reflns_theta_min 2.86
_diffrn_source 'micro-focus sealed X-ray tube'
_diffrn_source_type 'PhotonJet (Cu) X-ray Source'
_exptl_absorpt_coefficient_mu 2.450
_exptl_absorpt_correction_T_max 1.00000
_exptl_absorpt_correction_T_min 0.03842
_exptl_absorpt_correction_type multi-scan
_exptl_absorpt_process_details
;
CrysAlisPro 1.171.41.96a (Rigaku Oxford Diffraction, 2021)
Empirical absorption correction using spherical harmonics,
implemented in SCALE3 ABSPACK scaling algorithm.
;
_exptl_crystal_colour 'PALE YELLOW'
_exptl_crystal_density_diffrn 1.339
_exptl_crystal_description cubic
_exptl_crystal_F_000 1866.765
_exptl_crystal_recrystallization_method 'Re-crystallisation from solvent: Acetonitrile'
_exptl_crystal_size_max 0.212
_exptl_crystal_size_mid 0.201
_exptl_crystal_size_min 0.198
_refine_diff_density_max 1.2546
_refine_diff_density_min -1.1463
_refine_diff_density_rms 0.0957
_refine_ls_d_res_high 0.8311
_refine_ls_d_res_low 15.4410
_refine_ls_goodness_of_fit_ref 1.0169
_refine_ls_hydrogen_treatment mixed
_refine_ls_matrix_type full
_refine_ls_number_constraints 145
_refine_ls_number_parameters 1118
_refine_ls_number_reflns 15812
_refine_ls_number_restraints 0
_refine_ls_restrained_S_all 1.0169
_refine_ls_R_factor_all 0.0783
_refine_ls_R_factor_gt 0.0679
_refine_ls_shift/su_max 0.0005
_refine_ls_shift/su_mean 0.0013
_refine_ls_structure_factor_coef Fsqd
_refine_ls_weighting_details 'w=1/[\s^2^(Fo^2^)+(0.0950P)^2^+4.3691P] where P=(Fo^2^+2Fc^2^)/3'
_refine_ls_weighting_scheme calc
_refine_ls_wR_factor_gt 0.1748
_refine_ls_wR_factor_ref 0.1821
_reflns_Friedel_coverage 0.0
_reflns_limit_h_max 18
_reflns_limit_h_min -17
_reflns_limit_k_max 18
_reflns_limit_k_min -18
_reflns_limit_l_max 22
_reflns_limit_l_min 0
_reflns_number_gt 13223
_reflns_number_total 15812
_reflns_threshold_expression I>=2u(I)
_cod_data_source_file d2ob01258h3.cif
_cod_data_source_block 331_auto
_cod_original_cell_volume 4380.40(9)
_cod_database_code 7158824
_reflns_odcompleteness_completeness 99.80
_reflns_odcompleteness_iscentric 1
_reflns_odcompleteness_theta 66.97
_olex2_refinement_description
;
1. Fixed Uiso
 At 1.2 times of:
  All C(H) groups, All C(H,H) groups
 At 1.5 times of:
  All C(H,H,H) groups
2. Others
 Sof(S2b)=Sof(H2b)=1-FVAR(1)
 Sof(C15)=Sof(S2a)=FVAR(1)
3.a Ternary CH refined with riding coordinates:
 C90(H90), C83(H83), C46(H46), C14(H14), C37(H37), C58(H58), C23(H23), C57(H57)
3.b Secondary CH2 refined with riding coordinates:
 C82(H82a,H82b), C36(H36a,H36b), C59(H59a,H59b), C13(H13a,H13b)
3.c Aromatic/amide H refined with riding coordinates:
 C71(H71), C29(H29), C2(H2), C25(H25), C75(H75), C45(H45), C41(H41), C18(H18),
 C22(H22), C42(H42), C19(H19), C44(H44), C43(H43), C20(H20), C21(H21), C89(H89),
  C68(H68), C65(H65), C85(H85), C87(H87), C6(H6), C86(H86), C66(H66), C52(H52),
 C88(H88), C48(H48), C67(H67), C64(H64)
3.d Idealised Me refined as rotating group:
 C76(H76a,H76b,H76c), C77(H77a,H77b,H77c), C9(H9a,H9b,H9c), C78(H78a,H78b,
 H78c), C54(H54a,H54b,H54c), C55(H55a,H55b,H55c), C31(H31a,H31b,H31c), C7(H7a,
 H7b,H7c), C91(H91a,H91b,H91c), C38(H38a,H38b,H38c), C30(H30a,H30b,H30c),
 C8(H8a,H8b,H8c), C32(H32a,H32b,H32c), C53(H53a,H53b,H53c), C61(H61a,H61b,H61c)
;
_olex2_submission_special_instructions 'No special instructions were received'
_oxdiff_exptl_absorpt_empirical_details
;
Empirical correction (ABSPACK) includes:
- Absorption correction using spherical harmonics
- Frame scaling
;
_oxdiff_exptl_absorpt_empirical_full_max 16.326
_oxdiff_exptl_absorpt_empirical_full_min 0.578

loop_
_space_group_symop_id
_space_group_symop_operation_xyz
1 x,y,z
2 -x,-y,-z

loop_
_atom_site_label
_atom_site_type_symbol
_atom_site_fract_x
_atom_site_fract_y
_atom_site_fract_z
_atom_site_U_iso_or_equiv
_atom_site_adp_type
_atom_site_occupancy
_atom_site_refinement_flags_posn
_atom_site_disorder_group
O9 O 1.36736(14) 0.48989(14) 0.13639(12) 0.0515(5) Uani 1.000000 . .
O3 O 0.96215(18) -0.27562(14) 0.35922(15) 0.0660(7) Uani 1.000000 . .
O10 O 1.38065(16) 0.65347(17) 0.09704(14) 0.0629(7) Uani 1.000000 . .
C70 C 1.13072(19) 0.55857(16) 0.16792(13) 0.0338(6) Uani 1.000000 . .
C90 C 1.03435(17) 0.40124(15) 0.28051(13) 0.0280(5) Uani 1.000000 . .
H90 H 1.08778(17) 0.42912(15) 0.29452(13) 0.0336(6) Uiso 1.000000 R .
O11 O 1.23901(19) 0.76303(15) 0.10695(17) 0.0762(8) Uani 1.000000 . .
C28 C 0.28489(19) 0.45363(18) 0.36166(15) 0.0382(6) Uani 1.000000 . .
C71 C 1.20508(19) 0.50335(17) 0.16437(14) 0.0355(6) Uani 1.000000 . .
H71 H 1.19891(19) 0.44491(17) 0.17687(14) 0.0426(7) Uiso 1.000000 R .
C29 C 0.36867(19) 0.48855(17) 0.34186(14) 0.0366(6) Uani 1.000000 . .
H29 H 0.37450(19) 0.54752(17) 0.33138(14) 0.0439(7) Uiso 1.000000 R .
C79 C 1.03875(19) 0.52666(16) 0.18991(14) 0.0358(6) Uani 1.000000 . .
C83 C 1.05127(18) 0.30231(16) 0.28648(14) 0.0335(6) Uani 1.000000 . .
H83 H 1.05247(18) 0.28571(16) 0.33663(14) 0.0402(7) Uiso 1.000000 R .
C24 C 0.44406(19) 0.43343(17) 0.33797(14) 0.0351(6) Uani 1.000000 . .
C27 C 0.2764(2) 0.36519(19) 0.37775(15) 0.0406(6) Uani 1.000000 . .
C2 C 0.8625(2) -0.15462(17) 0.39147(16) 0.0413(6) Uani 1.000000 . .
H2 H 0.8117(2) -0.18812(17) 0.39126(16) 0.0495(8) Uiso 1.000000 R .
C72 C 1.2890(2) 0.53656(19) 0.14187(15) 0.0398(6) Uani 1.000000 . .
C81 C 1.00184(19) 0.38081(17) 0.15377(14) 0.0346(6) Uani 1.000000 . .
C80 C 1.02379(17) 0.43102(15) 0.20493(13) 0.0302(5) Uani 1.000000 . .
C74 C 1.2226(2) 0.67892(19) 0.12661(17) 0.0481(7) Uani 1.000000 . .
C17 C 0.67208(19) 0.08180(17) 0.55811(15) 0.0382(6) Uani 1.000000 . .
C3 C 0.9467(2) -0.19138(17) 0.37624(16) 0.0436(7) Uani 1.000000 . .
C25 C 0.4356(2) 0.34526(18) 0.35386(15) 0.0404(6) Uani 1.000000 . .
H25 H 0.4862(2) 0.30933(18) 0.35115(15) 0.0485(7) Uiso 1.000000 R .
O4 O 0.70164(17) -0.08239(16) 0.44584(19) 0.0785(9) Uani 1.000000 . .
C75 C 1.1391(2) 0.64663(17) 0.15005(15) 0.0420(7) Uani 1.000000 . .
H75 H 1.0890(2) 0.68329(17) 0.15385(15) 0.0504(8) Uiso 1.000000 R .
C10 C 0.7627(2) -0.03326(18) 0.42859(16) 0.0428(7) Uani 1.000000 . .
C46 C 0.53825(19) 0.58511(17) 0.22049(15) 0.0379(6) Uani 1.000000 . .
H46 H 0.48446(19) 0.55578(17) 0.20884(15) 0.0455(7) Uiso 1.000000 R .
C1 C 0.85416(19) -0.06700(16) 0.40715(14) 0.0357(6) Uani 1.000000 . .
C73 C 1.2973(2) 0.6236(2) 0.12114(16) 0.0455(7) Uani 1.000000 . .
C45 C 0.5960(3) 0.5469(2) 0.09744(18) 0.0553(8) Uani 1.000000 . .
H45 H 0.5373(3) 0.5523(2) 0.08564(18) 0.0663(10) Uiso 1.000000 R .
C26 C 0.3523(2) 0.31087(18) 0.37366(15) 0.0422(7) Uani 1.000000 . .
C41 C 0.7023(2) 0.5478(2) 0.18304(19) 0.0507(8) Uani 1.000000 . .
H41 H 0.7158(2) 0.5542(2) 0.22934(19) 0.0608(9) Uiso 1.000000 R .
C40 C 0.6146(2) 0.55789(17) 0.16662(16) 0.0404(6) Uani 1.000000 . .
C76 C 1.3647(2) 0.3998(2) 0.1558(2) 0.0567(8) Uani 1.000000 . .
H76a H 1.3275(15) 0.3708(4) 0.1259(10) 0.0850(13) Uiso 1.000000 GR .
H76b H 1.4242(3) 0.3754(4) 0.1502(14) 0.0850(13) Uiso 1.000000 GR .
H76c H 1.3405(17) 0.3925(2) 0.2042(5) 0.0850(13) Uiso 1.000000 GR .
C18 C 0.5849(2) 0.0795(2) 0.5396(2) 0.0542(8) Uani 1.000000 . .
H18 H 0.5737(2) 0.0863(2) 0.4924(2) 0.0650(10) Uiso 1.000000 R .
C22 C 0.6859(2) 0.0700(2) 0.62887(17) 0.0490(7) Uani 1.000000 . .
H22 H 0.7440(2) 0.0706(2) 0.64228(17) 0.0588(9) Uiso 1.000000 R .
C77 C 1.3908(3) 0.6802(3) 0.0238(2) 0.0767(12) Uani 1.000000 . .
H77a H 1.367(2) 0.6368(11) -0.0038(3) 0.1151(18) Uiso 1.000000 GR .
H77b H 1.359(2) 0.7341(12) 0.0174(4) 0.1151(18) Uiso 1.000000 GR .
H77c H 1.4532(3) 0.687(2) 0.0087(5) 0.1151(18) Uiso 1.000000 GR .
C42 C 0.7701(3) 0.5283(2) 0.1311(2) 0.0650(10) Uani 1.000000 . .
H42 H 0.8287(3) 0.5212(2) 0.1427(2) 0.0780(12) Uiso 1.000000 R .
C19 C 0.5144(2) 0.0671(3) 0.5918(3) 0.0728(12) Uani 1.000000 . .
H19 H 0.4560(2) 0.0658(3) 0.5792(3) 0.0873(14) Uiso 1.000000 R .
C44 C 0.6643(3) 0.5282(2) 0.0459(2) 0.0702(11) Uani 1.000000 . .
H44 H 0.6512(3) 0.5215(2) -0.0004(2) 0.0843(13) Uiso 1.000000 R .
C43 C 0.7507(3) 0.5192(2) 0.0623(2) 0.0718(12) Uani 1.000000 . .
H43 H 0.7963(3) 0.5071(2) 0.0272(2) 0.0862(14) Uiso 1.000000 R .
C20 C 0.5300(3) 0.0568(3) 0.6613(3) 0.0755(12) Uani 1.000000 . .
H20 H 0.4824(3) 0.0493(3) 0.6959(3) 0.0906(15) Uiso 1.000000 R .
C9 C 0.8881(3) -0.3260(2) 0.3442(2) 0.0715(12) Uani 1.000000 . .
H9a H 0.8592(13) -0.2984(11) 0.3062(12) 0.1073(17) Uiso 1.000000 GR .
H9b H 0.9090(4) -0.3827(7) 0.3307(17) 0.1073(17) Uiso 1.000000 GR .
H9c H 0.8462(11) -0.3307(18) 0.3855(6) 0.1073(17) Uiso 1.000000 GR .
C21 C 0.6153(3) 0.0574(3) 0.6796(2) 0.0680(10) Uani 1.000000 . .
H21 H 0.6261(3) 0.0493(3) 0.7268(2) 0.0816(13) Uiso 1.000000 R .
C78 C 1.1666(3) 0.8187(2) 0.0952(2) 0.0738(12) Uani 1.000000 . .
H78a H 1.1309(13) 0.7937(10) 0.0620(13) 0.1108(18) Uiso 1.000000 GR .
H78b H 1.1306(12) 0.8270(17) 0.1391(4) 0.1108(18) Uiso 1.000000 GR .
H78c H 1.1886(3) 0.8736(7) 0.0766(16) 0.1108(18) Uiso 1.000000 GR .
S1 S 0.69476(9) 0.21780(7) 0.37042(6) 0.0839(4) Uani 1.000000 . .
C92 C 1.1390(2) 0.28007(17) 0.24949(16) 0.0406(6) Uani 1.000000 . .
O5 O 0.43677(15) -0.00024(16) 0.11893(14) 0.0617(6) Uani 1.000000 . .
O8 O 0.83447(15) 0.04789(14) 0.06026(14) 0.0569(6) Uani 1.000000 . .
C89 C 0.86877(19) 0.43471(18) 0.31589(15) 0.0388(6) Uani 1.000000 . .
H89 H 0.85644(19) 0.42703(18) 0.26948(15) 0.0466(7) Uiso 1.000000 R .
O13 O 0.20641(14) 0.49982(14) 0.36833(13) 0.0523(5) Uani 1.000000 . .
C63 C 0.81642(18) -0.07061(16) -0.09282(14) 0.0334(6) Uani 1.000000 . .
O6 O 0.43519(16) 0.16473(17) 0.14885(13) 0.0612(6) Uani 1.000000 . .
C34 C 0.55177(18) 0.55956(17) 0.29648(15) 0.0364(6) Uani 1.000000 . .
C51 C 0.5951(2) 0.17285(18) 0.12379(16) 0.0466(7) Uani 1.000000 . .
C68 C 0.9060(2) -0.06369(19) -0.08293(16) 0.0436(7) Uani 1.000000 . .
H68 H 0.9252(2) -0.07484(19) -0.03833(16) 0.0523(8) Uiso 1.000000 R .
O15 O 0.33682(17) 0.22534(14) 0.38874(14) 0.0597(6) Uani 1.000000 . .
C82 C 0.9772(2) 0.25241(17) 0.25724(15) 0.0406(6) Uani 1.000000 . .
H82a H 0.9862(2) 0.19100(17) 0.26700(15) 0.0487(8) Uiso 1.000000 R .
H82b H 0.9199(2) 0.26954(17) 0.28127(15) 0.0487(8) Uiso 1.000000 R .
C14 C 0.7704(2) 0.19872(18) 0.49880(17) 0.0440(7) Uani 1.000000 . .
H14 H 0.7684(2) 0.22026(18) 0.54685(17) 0.0528(8) Uiso 1.000000 R .
C65 C 0.8507(3) -0.0291(2) -0.21552(17) 0.0534(8) Uani 1.000000 . .
H65 H 0.8320(3) -0.0175(2) -0.26021(17) 0.0641(10) Uiso 1.000000 R .
C37 C 0.5200(2) 0.68386(19) 0.21138(19) 0.0485(7) Uani 1.000000 . .
H37 H 0.5140(2) 0.69690(19) 0.16120(19) 0.0582(9) Uiso 1.000000 R .
C85 C 0.9731(2) 0.43920(19) 0.40289(15) 0.0405(6) Uani 1.000000 . .
H85 H 1.0315(2) 0.43451(19) 0.41540(15) 0.0486(8) Uiso 1.000000 R .
C87 C 0.8170(2) 0.4661(2) 0.43546(18) 0.0511(8) Uani 1.000000 . .
H87 H 0.7706(2) 0.4796(2) 0.46952(18) 0.0614(9) Uiso 1.000000 R .
N4 N 1.2054(2) 0.26418(19) 0.21861(17) 0.0600(7) Uani 1.000000 . .
O14 O 0.19231(14) 0.33308(15) 0.39480(12) 0.0538(6) Uani 1.000000 . .
C62 C 0.6427(2) -0.21924(19) 0.00109(18) 0.0491(7) Uani 1.000000 . .
C58 C 0.72375(19) -0.19646(17) -0.04481(15) 0.0385(6) Uani 1.000000 . .
H58 H 0.71146(19) -0.20273(17) -0.09411(15) 0.0462(7) Uiso 1.000000 R .
C69 C 0.76605(19) 0.00601(17) 0.06219(14) 0.0364(6) Uani 1.000000 . .
C50 C 0.5161(2) 0.1260(2) 0.12836(16) 0.0455(7) Uani 1.000000 . .
C6 C 0.92953(19) -0.01591(17) 0.40726(14) 0.0355(6) Uani 1.000000 . .
H6 H 0.92341(19) 0.04274(17) 0.41647(14) 0.0426(7) Uiso 1.000000 R .
C35 C 0.5814(2) 0.6129(2) 0.34225(17) 0.0463(7) Uani 1.000000 . .
N2 N 0.5822(2) -0.2341(2) 0.0397(2) 0.0723(9) Uani 1.000000 . .
C54 C 0.4193(3) 0.1754(3) 0.2230(2) 0.0673(10) Uani 1.000000 . .
H54a H 0.428(2) 0.1208(5) 0.2473(2) 0.1009(15) Uiso 1.000000 GR .
H54b H 0.4604(14) 0.2166(15) 0.2375(3) 0.1009(15) Uiso 1.000000 GR .
H54c H 0.3590(7) 0.196(2) 0.2342(3) 0.1009(15) Uiso 1.000000 GR .
S7 S 0.97404(6) 0.27105(5) 0.16312(4) 0.0479(2) Uani 1.000000 . .
C84 C 0.95618(17) 0.42689(15) 0.33352(13) 0.0304(5) Uani 1.000000 . .
O7 O 0.58610(19) 0.25726(14) 0.14215(14) 0.0656(7) Uani 1.000000 . .
O12 O 0.97515(16) 0.57696(14) 0.19678(16) 0.0656(7) Uani 1.000000 . .
C86 C 0.9040(2) 0.4584(2) 0.45369(17) 0.0504(8) Uani 1.000000 . .
H86 H 0.9161(2) 0.4661(2) 0.50017(17) 0.0604(9) Uiso 1.000000 R .
C47 C 0.67732(19) 0.04599(17) 0.08416(14) 0.0360(6) Uani 1.000000 . .
C36 C 0.5965(2) 0.7370(2) 0.2331(2) 0.0595(9) Uani 1.000000 . .
H36a H 0.5834(2) 0.7979(2) 0.2242(2) 0.0714(11) Uiso 1.000000 R .
H36b H 0.6509(2) 0.7220(2) 0.2040(2) 0.0714(11) Uiso 1.000000 R .
C49 C 0.5179(2) 0.0385(2) 0.11151(16) 0.0437(7) Uani 1.000000 . .
C66 C 0.9395(3) -0.0229(2) -0.20532(18) 0.0569(9) Uani 1.000000 . .
H66 H 0.9809(3) -0.0071(2) -0.24290(18) 0.0683(11) Uiso 1.000000 R .
C39 C 0.4348(2) 0.7073(2) 0.2516(2) 0.0560(9) Uani 1.000000 . .
C56 C 0.77159(18) -0.08687(16) 0.03938(14) 0.0332(5) Uani 1.000000 . .
C52 C 0.6756(2) 0.13297(18) 0.10100(16) 0.0431(7) Uani 1.000000 . .
H52 H 0.7284(2) 0.16417(18) 0.09695(16) 0.0517(8) Uiso 1.000000 R .
S5 S 0.61533(7) 0.72023(6) 0.32503(6) 0.0695(3) Uani 1.000000 . .
C88 C 0.7994(2) 0.4539(2) 0.36700(18) 0.0484(7) Uani 1.000000 . .
H88 H 0.7409(2) 0.4585(2) 0.35475(18) 0.0581(9) Uiso 1.000000 R .
C60 C 0.8013(2) -0.14930(19) 0.08220(15) 0.0424(7) Uani 1.000000 . .
C23 C 0.75249(19) 0.10074(17) 0.50508(14) 0.0359(6) Uani 1.000000 . .
H23 H 0.80477(19) 0.07306(17) 0.52425(14) 0.0431(7) Uiso 1.000000 R .
C48 C 0.5991(2) -0.00179(18) 0.08946(15) 0.0398(6) Uani 1.000000 . .
H48 H 0.6010(2) -0.06000(18) 0.07840(15) 0.0478(7) Uiso 1.000000 R .
C55 C 0.6636(3) 0.3006(2) 0.1587(2) 0.0776(12) Uani 1.000000 . .
H55a H 0.6928(13) 0.2668(11) 0.1934(14) 0.1163(19) Uiso 1.000000 GR .
H55b H 0.7039(11) 0.308(2) 0.1167(4) 0.1163(19) Uiso 1.000000 GR .
H55c H 0.6466(4) 0.3562(9) 0.1772(17) 0.1163(19) Uiso 1.000000 GR .
C59 C 0.8012(2) -0.25700(18) -0.02972(17) 0.0472(7) Uani 1.000000 . .
H59a H 0.8549(2) -0.23853(18) -0.05825(17) 0.0566(9) Uiso 1.000000 R .
H59b H 0.7880(2) -0.31513(18) -0.04293(17) 0.0566(9) Uiso 1.000000 R .
C33 C 0.5359(2) 0.46578(18) 0.31719(16) 0.0415(6) Uani 1.000000 . .
O1 O 1.09291(14) -0.01093(13) 0.39288(12) 0.0461(5) Uani 1.000000 . .
C11 C 0.7456(2) 0.06310(18) 0.43305(15) 0.0402(6) Uani 1.000000 . .
S8 S 1.01222(7) 0.42179(6) 0.06550(4) 0.0556(2) Uani 1.000000 . .
C31 C 0.1737(3) 0.3018(3) 0.4658(2) 0.0691(11) Uani 1.000000 . .
H31a H 0.1117(6) 0.287(2) 0.4739(5) 0.1037(16) Uiso 1.000000 GR .
H31b H 0.2105(15) 0.2516(12) 0.4739(5) 0.1037(16) Uiso 1.000000 GR .
H31c H 0.186(2) 0.3461(8) 0.4975(2) 0.1037(16) Uiso 1.000000 GR .
C16 C 0.8603(2) 0.2143(2) 0.4641(2) 0.0547(8) Uani 1.000000 . .
C5 C 1.01416(19) -0.05357(17) 0.39343(13) 0.0351(6) Uani 1.000000 . .
O2 O 1.10712(15) -0.17733(15) 0.36795(12) 0.0526(6) Uani 1.000000 . .
C57 C 0.74636(18) -0.10067(16) -0.03443(13) 0.0317(5) Uani 1.000000 . .
H57 H 0.69172(18) -0.06631(16) -0.04008(13) 0.0380(6) Uiso 1.000000 R .
C7 C 1.0896(2) 0.0800(2) 0.40341(18) 0.0507(8) Uani 1.000000 . .
H7a H 1.0577(15) 0.1085(3) 0.3674(8) 0.0760(11) Uiso 1.000000 GR .
H7b H 1.0593(15) 0.0912(2) 0.4491(6) 0.0760(11) Uiso 1.000000 GR .
H7c H 1.1494(2) 0.1017(3) 0.4008(13) 0.0760(11) Uiso 1.000000 GR .
C13 C 0.6998(3) 0.2493(2) 0.4604(2) 0.0591(9) Uani 1.000000 . .
H13a H 0.7127(3) 0.3106(2) 0.4605(2) 0.0710(11) Uiso 1.000000 R .
H13b H 0.6415(3) 0.2408(2) 0.4863(2) 0.0710(11) Uiso 1.000000 R .
C91 C 0.9418(4) 0.3567(3) 0.0200(2) 0.0838(14) Uani 1.000000 . .
H91a H 0.940(2) 0.3789(14) -0.0277(6) 0.126(2) Uiso 1.000000 GR .
H91b H 0.9647(14) 0.2982(6) 0.0194(17) 0.126(2) Uiso 1.000000 GR .
H91c H 0.8823(7) 0.3577(19) 0.0436(11) 0.126(2) Uiso 1.000000 GR .
C67 C 0.9674(2) -0.0403(2) -0.13896(19) 0.0548(8) Uani 1.000000 . .
H67 H 1.0276(2) -0.0362(2) -0.13194(19) 0.0657(10) Uiso 1.000000 R .
C38 C 0.4881(4) 0.6318(4) 0.4703(2) 0.0982(17) Uani 1.000000 . .
H38a H 0.4374(4) 0.6068(19) 0.4518(17) 0.147(3) Uiso 1.000000 GR .
H38b H 0.4835(15) 0.623(2) 0.5207(3) 0.147(3) Uiso 1.000000 GR .
H38c H 0.4893(13) 0.6928(6) 0.4587(19) 0.147(3) Uiso 1.000000 GR .
O16 O 0.59969(16) 0.41560(15) 0.31421(19) 0.0771(9) Uani 1.000000 . .
N1 N 0.9303(2) 0.2241(2) 0.4368(2) 0.0776(11) Uani 1.000000 . .
C64 C 0.7889(2) -0.05225(19) -0.16012(15) 0.0430(7) Uani 1.000000 . .
H64 H 0.7287(2) -0.05572(19) -0.16750(15) 0.0516(8) Uiso 1.000000 R .
C4 C 1.0229(2) -0.14137(18) 0.37814(15) 0.0407(6) Uani 1.000000 . .
S6 S 0.58966(8) 0.58082(7) 0.43199(5) 0.0727(3) Uani 1.000000 . .
C30 C 0.4086(3) 0.1729(2) 0.4111(2) 0.0715(11) Uani 1.000000 . .
H30a H 0.4563(9) 0.1710(17) 0.3736(6) 0.1072(17) Uiso 1.000000 GR .
H30b H 0.4302(14) 0.1970(12) 0.4520(10) 0.1072(17) Uiso 1.000000 GR .
H30c H 0.3879(6) 0.1153(6) 0.4226(16) 0.1072(17) Uiso 1.000000 GR .
C8 C 1.1359(3) -0.1989(2) 0.29674(18) 0.0584(9) Uani 1.000000 . .
H8a H 1.1280(18) -0.1494(6) 0.2659(3) 0.0876(13) Uiso 1.000000 GR .
H8b H 1.1980(5) -0.2159(17) 0.2934(4) 0.0876(13) Uiso 1.000000 GR .
H8c H 1.1009(13) -0.2459(12) 0.2831(5) 0.0876(13) Uiso 1.000000 GR .
C32 C 0.2090(3) 0.5902(2) 0.3529(2) 0.0622(10) Uani 1.000000 . .
H32a H 0.2340(18) 0.6004(2) 0.3050(5) 0.0932(14) Uiso 1.000000 GR .
H32b H 0.1493(3) 0.6142(4) 0.3586(15) 0.0932(14) Uiso 1.000000 GR .
H32c H 0.2453(16) 0.6172(3) 0.3846(10) 0.0932(14) Uiso 1.000000 GR .
N3 N 0.3694(2) 0.7235(2) 0.2832(3) 0.0878(12) Uani 1.000000 . .
C53 C 0.4337(3) -0.0894(2) 0.1028(3) 0.0698(11) Uani 1.000000 . .
H53a H 0.4715(17) -0.1226(3) 0.1320(12) 0.1047(16) Uiso 1.000000 GR .
H53b H 0.3732(4) -0.1090(6) 0.1115(16) 0.1047(16) Uiso 1.000000 GR .
H53c H 0.454(2) -0.0966(4) 0.0539(5) 0.1047(16) Uiso 1.000000 GR .
C12 C 0.7225(3) 0.1073(2) 0.37622(18) 0.0583(9) Uani 1.000000 . .
S3 S 0.82091(7) -0.25831(5) 0.06228(5) 0.0627(3) Uani 1.000000 . .
S4 S 0.81061(7) -0.13016(6) 0.17235(4) 0.0634(3) Uani 1.000000 . .
C61 C 0.9201(4) -0.1709(4) 0.1833(3) 0.0980(17) Uani 1.000000 . .
H61a H 0.9609(6) -0.150(2) 0.1449(12) 0.147(2) Uiso 1.000000 GR .
H61b H 0.9385(12) -0.152(2) 0.2272(11) 0.147(2) Uiso 1.000000 GR .
H61c H 0.9200(7) -0.2330(4) 0.184(2) 0.147(2) Uiso 1.000000 GR .
S2b S 0.70933(13) 0.05194(18) 0.29802(14) 0.0397(8) Uani 0.463(8) . 2
S2a S 0.7371(9) 0.0646(4) 0.2887(2) 0.170(3) Uani 0.537(8) . 1
C15 C 0.8110(6) 0.0901(6) 0.2486(4) 0.047(2) Uani 0.537(8) . 1
H2a H 0.858(3) 0.077(3) 0.264(2) 0.063(12) Uiso 1.000000 . .
H2ba H 0.805(3) 0.136(3) 0.244(2) 0.062(15) Uiso 1.000000 . .
H2bb H 0.809(3) 0.079(3) 0.224(2) 0.056(16) Uiso 1.000000 . .

loop_
_atom_site_aniso_label
_atom_site_aniso_U_11
_atom_site_aniso_U_22
_atom_site_aniso_U_33
_atom_site_aniso_U_12
_atom_site_aniso_U_13
_atom_site_aniso_U_23
O9 0.0373(12) 0.0505(12) 0.0668(14) -0.0039(9) -0.0071(10) 0.0032(10)
O3 0.0671(16) 0.0305(11) 0.0992(19) 0.0138(10) 0.0013(14) -0.0177(11)
O10 0.0487(14) 0.0702(15) 0.0715(15) -0.0273(12) -0.0180(12) 0.0210(12)
C70 0.0411(15) 0.0293(12) 0.0324(12) -0.0047(11) -0.0086(11) -0.0026(10)
C90 0.0277(13) 0.0253(11) 0.0322(12) -0.0008(9) -0.0076(10) -0.0052(9)
O11 0.0773(19) 0.0341(12) 0.119(2) -0.0178(12) -0.0233(16) 0.0224(13)
C28 0.0336(15) 0.0425(15) 0.0392(14) 0.0017(11) -0.0083(11) -0.0014(11)
C71 0.0413(16) 0.0290(12) 0.0368(13) -0.0040(11) -0.0070(11) 0.0002(10)
C29 0.0364(15) 0.0330(13) 0.0408(14) 0.0012(11) -0.0060(11) -0.0024(11)
C79 0.0409(16) 0.0267(12) 0.0401(14) 0.0025(11) -0.0047(11) -0.0041(10)
C83 0.0371(15) 0.0269(12) 0.0363(13) 0.0038(10) -0.0033(11) -0.0007(10)
C24 0.0345(15) 0.0359(13) 0.0360(13) 0.0006(11) -0.0083(11) -0.0044(10)
C27 0.0397(16) 0.0443(15) 0.0391(14) -0.0076(12) -0.0108(12) 0.0033(12)
C2 0.0448(17) 0.0296(13) 0.0490(16) 0.0034(12) -0.0009(13) -0.0078(11)
C72 0.0397(16) 0.0423(15) 0.0391(14) -0.0058(12) -0.0110(12) -0.0009(11)
C81 0.0385(15) 0.0324(13) 0.0340(13) 0.0022(11) -0.0076(11) -0.0045(10)
C80 0.0298(13) 0.0273(12) 0.0336(13) -0.0004(10) -0.0036(10) -0.0016(10)
C74 0.060(2) 0.0318(14) 0.0551(18) -0.0164(14) -0.0196(15) 0.0066(12)
C17 0.0353(15) 0.0311(13) 0.0486(16) 0.0035(11) -0.0038(12) -0.0088(11)
C3 0.0536(19) 0.0276(13) 0.0488(16) 0.0095(12) -0.0012(13) -0.0078(11)
C25 0.0401(16) 0.0363(14) 0.0461(15) 0.0030(12) -0.0115(12) -0.0013(12)
O4 0.0427(14) 0.0469(13) 0.144(3) -0.0011(11) 0.0065(15) -0.0199(15)
C75 0.0542(19) 0.0283(13) 0.0455(15) -0.0042(12) -0.0143(13) -0.0010(11)
C10 0.0417(17) 0.0351(14) 0.0520(17) 0.0072(12) -0.0059(13) -0.0098(12)
C46 0.0317(15) 0.0337(13) 0.0497(16) 0.0006(11) -0.0099(12) -0.0048(11)
C1 0.0413(16) 0.0291(12) 0.0368(13) 0.0062(11) -0.0040(11) -0.0042(10)
C73 0.0450(18) 0.0454(16) 0.0484(16) -0.0179(13) -0.0159(13) 0.0060(13)
C45 0.064(2) 0.0508(18) 0.0520(18) 0.0073(16) -0.0106(16) -0.0071(14)
C26 0.0500(18) 0.0331(14) 0.0451(15) -0.0042(12) -0.0124(13) 0.0022(11)
C41 0.0435(18) 0.0478(17) 0.0606(19) 0.0021(13) -0.0049(15) -0.0005(14)
C40 0.0396(16) 0.0316(13) 0.0504(16) 0.0020(11) -0.0059(13) -0.0037(11)
C76 0.0468(19) 0.0483(18) 0.075(2) 0.0036(14) -0.0103(17) 0.0000(16)
C18 0.0382(18) 0.0512(18) 0.075(2) 0.0030(14) -0.0131(16) -0.0059(16)
C22 0.0469(19) 0.0526(18) 0.0475(17) -0.0039(14) -0.0017(14) -0.0063(14)
C77 0.071(3) 0.086(3) 0.074(3) -0.034(2) -0.008(2) 0.018(2)
C42 0.047(2) 0.057(2) 0.088(3) 0.0084(16) 0.0096(19) 0.0034(19)
C19 0.0295(18) 0.064(2) 0.124(4) -0.0001(15) 0.002(2) -0.012(2)
C44 0.100(3) 0.057(2) 0.051(2) 0.015(2) 0.003(2) -0.0051(16)
C43 0.083(3) 0.054(2) 0.072(3) 0.0122(19) 0.025(2) 0.0039(18)
C20 0.065(3) 0.065(2) 0.090(3) -0.0072(19) 0.033(2) -0.012(2)
C9 0.089(3) 0.0351(17) 0.088(3) -0.0077(18) 0.011(2) -0.0224(17)
C21 0.073(3) 0.071(2) 0.057(2) -0.010(2) 0.0136(19) -0.0106(18)
C78 0.100(3) 0.0328(17) 0.089(3) -0.0082(18) -0.017(2) 0.0108(17)
S1 0.1289(10) 0.0546(5) 0.0693(6) 0.0438(6) -0.0261(6) 0.0043(4)
C92 0.0433(17) 0.0298(13) 0.0490(16) 0.0062(12) -0.0064(13) -0.0041(11)
O5 0.0375(13) 0.0608(14) 0.0878(18) 0.0071(10) -0.0043(12) -0.0246(13)
O8 0.0429(13) 0.0446(12) 0.0845(17) -0.0036(10) -0.0061(11) -0.0205(11)
C89 0.0333(15) 0.0422(15) 0.0423(15) 0.0002(11) -0.0095(12) -0.0052(12)
O13 0.0334(11) 0.0495(12) 0.0727(15) 0.0055(9) -0.0017(10) 0.0060(10)
C63 0.0383(15) 0.0266(12) 0.0354(13) 0.0039(10) -0.0042(11) -0.0050(10)
O6 0.0539(14) 0.0710(15) 0.0600(14) 0.0335(12) -0.0124(11) -0.0204(12)
C34 0.0271(14) 0.0355(14) 0.0470(15) 0.0025(10) -0.0037(11) -0.0073(11)
C51 0.063(2) 0.0318(14) 0.0459(16) 0.0148(13) -0.0086(14) -0.0113(12)
C68 0.0413(17) 0.0452(16) 0.0446(16) 0.0016(13) -0.0065(13) -0.0013(12)
O15 0.0594(15) 0.0350(11) 0.0856(17) -0.0058(10) -0.0148(12) 0.0109(11)
C82 0.0487(17) 0.0247(12) 0.0492(16) -0.0036(11) -0.0075(13) -0.0006(11)
C14 0.0468(18) 0.0340(14) 0.0500(16) 0.0004(12) 0.0041(13) -0.0103(12)
C65 0.073(2) 0.0486(17) 0.0376(15) -0.0003(16) -0.0023(15) 0.0021(13)
C37 0.0429(17) 0.0360(15) 0.067(2) 0.0049(12) -0.0078(15) 0.0024(13)
C85 0.0366(16) 0.0464(15) 0.0402(14) 0.0010(12) -0.0091(12) -0.0145(12)
C87 0.0477(19) 0.0486(17) 0.0547(18) -0.0011(14) 0.0127(15) -0.0139(14)
N4 0.0502(18) 0.0506(16) 0.077(2) 0.0103(13) 0.0032(15) -0.0118(14)
O14 0.0402(12) 0.0650(14) 0.0568(13) -0.0137(10) -0.0119(10) 0.0156(11)
C62 0.0483(19) 0.0375(15) 0.0618(19) -0.0048(13) -0.0049(16) -0.0051(13)
C58 0.0411(16) 0.0341(13) 0.0409(14) -0.0013(11) -0.0038(12) -0.0087(11)
C69 0.0396(16) 0.0329(13) 0.0375(14) 0.0022(11) -0.0061(11) -0.0075(11)
C50 0.0458(18) 0.0471(16) 0.0441(15) 0.0222(14) -0.0084(13) -0.0131(13)
C6 0.0417(16) 0.0291(12) 0.0354(13) 0.0074(11) -0.0030(11) -0.0031(10)
C35 0.0357(16) 0.0457(16) 0.0600(18) 0.0067(12) -0.0127(13) -0.0185(14)
N2 0.059(2) 0.0591(19) 0.095(2) -0.0120(15) 0.0139(18) -0.0016(17)
C54 0.065(2) 0.074(2) 0.061(2) 0.0249(19) 0.0019(18) -0.0157(18)
S7 0.0667(5) 0.0334(3) 0.0464(4) -0.0103(3) -0.0156(4) -0.0098(3)
C84 0.0311(14) 0.0235(11) 0.0374(13) -0.0016(10) -0.0058(10) -0.0049(9)
O7 0.0794(18) 0.0338(11) 0.0834(17) 0.0178(11) -0.0050(14) -0.0182(11)
O12 0.0495(14) 0.0326(11) 0.111(2) 0.0092(10) 0.0084(13) 0.0052(12)
C86 0.054(2) 0.0566(19) 0.0414(16) -0.0007(15) -0.0030(14) -0.0190(14)
C47 0.0395(16) 0.0322(13) 0.0370(13) 0.0074(11) -0.0066(11) -0.0084(10)
C36 0.048(2) 0.0340(15) 0.097(3) -0.0048(13) -0.0067(18) -0.0025(16)
C49 0.0378(16) 0.0478(16) 0.0463(16) 0.0084(13) -0.0065(12) -0.0119(13)
C66 0.070(2) 0.0483(18) 0.0482(18) -0.0024(16) 0.0153(16) 0.0017(14)
C39 0.0411(19) 0.0352(15) 0.092(3) 0.0067(13) -0.0072(18) -0.0052(16)
C56 0.0323(14) 0.0312(13) 0.0366(13) 0.0034(10) -0.0037(11) -0.0080(10)
C52 0.0508(18) 0.0307(13) 0.0483(16) 0.0043(12) -0.0050(13) -0.0092(12)
S5 0.0660(6) 0.0445(4) 0.1042(8) -0.0068(4) -0.0308(5) -0.0235(5)
C88 0.0294(16) 0.0513(17) 0.064(2) 0.0018(13) -0.0034(14) -0.0046(14)
C60 0.0500(18) 0.0383(14) 0.0406(15) 0.0045(12) -0.0132(13) -0.0043(12)
C23 0.0351(15) 0.0324(13) 0.0406(14) 0.0049(11) -0.0059(11) -0.0040(11)
C48 0.0398(16) 0.0344(14) 0.0459(15) 0.0090(11) -0.0060(12) -0.0117(11)
C55 0.106(3) 0.0385(18) 0.092(3) 0.005(2) -0.024(3) -0.0241(18)
C59 0.0533(19) 0.0306(14) 0.0580(18) 0.0054(12) -0.0044(14) -0.0118(12)
C33 0.0360(16) 0.0356(14) 0.0537(17) 0.0036(12) -0.0083(13) -0.0046(12)
O1 0.0365(11) 0.0424(11) 0.0595(13) 0.0047(9) -0.0047(9) -0.0063(9)
C11 0.0405(16) 0.0358(14) 0.0450(15) 0.0115(12) -0.0077(12) -0.0085(11)
S8 0.0791(6) 0.0557(5) 0.0329(4) -0.0000(4) -0.0108(4) 0.0004(3)
C31 0.063(2) 0.083(3) 0.059(2) -0.018(2) 0.0007(18) 0.0129(19)
C16 0.058(2) 0.0336(15) 0.069(2) 0.0005(14) 0.0103(17) 0.0010(14)
C5 0.0364(15) 0.0367(14) 0.0323(13) 0.0061(11) -0.0043(11) -0.0031(10)
O2 0.0451(13) 0.0556(13) 0.0574(13) 0.0255(10) -0.0082(10) -0.0135(10)
C57 0.0308(14) 0.0299(12) 0.0352(13) 0.0045(10) -0.0071(10) -0.0058(10)
C7 0.0498(19) 0.0420(16) 0.0607(19) -0.0028(14) -0.0063(15) -0.0046(14)
C13 0.067(2) 0.0308(15) 0.077(2) 0.0172(14) 0.0039(18) -0.0048(15)
C91 0.127(4) 0.071(3) 0.061(2) 0.003(3) -0.050(3) -0.0109(19)
C67 0.0405(18) 0.0566(19) 0.066(2) -0.0034(14) 0.0014(15) -0.0030(16)
C38 0.105(4) 0.131(5) 0.059(2) 0.045(3) -0.010(2) -0.029(3)
O16 0.0402(13) 0.0413(13) 0.147(3) 0.0094(10) -0.0008(15) 0.0072(14)
N1 0.065(2) 0.0482(17) 0.112(3) 0.0022(15) 0.027(2) 0.0104(17)
C64 0.0494(18) 0.0417(15) 0.0391(15) 0.0031(13) -0.0099(13) -0.0045(12)
C4 0.0422(17) 0.0399(15) 0.0394(14) 0.0156(12) -0.0030(12) -0.0061(11)
S6 0.0755(7) 0.0884(7) 0.0576(5) 0.0328(5) -0.0235(5) -0.0215(5)
C30 0.082(3) 0.0445(19) 0.086(3) 0.0066(18) -0.010(2) 0.0217(18)
C8 0.059(2) 0.0542(19) 0.059(2) 0.0206(16) 0.0047(16) -0.0101(15)
C32 0.052(2) 0.0476(18) 0.084(3) 0.0122(15) 0.0019(18) 0.0049(17)
N3 0.053(2) 0.0519(18) 0.155(4) 0.0095(15) 0.012(2) -0.013(2)
C53 0.050(2) 0.056(2) 0.104(3) -0.0033(16) -0.002(2) -0.013(2)
C12 0.081(3) 0.0486(18) 0.0469(17) 0.0212(17) -0.0161(17) -0.0067(14)
S3 0.0895(7) 0.0358(4) 0.0662(5) 0.0190(4) -0.0287(5) -0.0035(3)
S4 0.0824(7) 0.0685(6) 0.0421(4) -0.0016(5) -0.0182(4) -0.0048(4)
C61 0.097(4) 0.112(4) 0.094(3) -0.010(3) -0.057(3) 0.008(3)
S2b 0.0232(12) 0.0618(13) 0.0357(11) -0.0319(9) -0.0027(6) -0.0057(8)
S2a 0.340(8) 0.125(3) 0.0466(17) 0.118(4) -0.036(3) -0.028(2)
C15 0.055(5) 0.062(5) 0.029(4) -0.001(3) -0.023(3) -0.025(3)

loop_
_atom_type_symbol
_atom_type_scat_dispersion_real
_atom_type_scat_dispersion_imag
_atom_type_scat_Cromer_Mann_a1
_atom_type_scat_Cromer_Mann_a2
_atom_type_scat_Cromer_Mann_a3
_atom_type_scat_Cromer_Mann_a4
_atom_type_scat_Cromer_Mann_b1
_atom_type_scat_Cromer_Mann_b2
_atom_type_scat_Cromer_Mann_b3
_atom_type_scat_Cromer_Mann_b4
_atom_type_scat_Cromer_Mann_c
_atom_type_scat_source
_atom_type_scat_dispersion_source
H 0.00000 0.00000 0.49300 0.32291 0.14019 0.04081 10.51090 26.12570 3.14236 57.79970 0.0030380000826 'International Tables Volume C Table 6.1.1.4 (pp. 500-502)' 'Henke, Gullikson and Davis, At. Data and Nucl. Data Tables, 1993, 54, 2'
C 0.01920 0.00962 2.31000 1.02000 1.58860 0.86500 20.84390 10.20750 0.56870 51.65120 0.215599998832 'International Tables Volume C Table 6.1.1.4 (pp. 500-502)' 'Henke, Gullikson and Davis, At. Data and Nucl. Data Tables, 1993, 54, 2'
S 0.33537 0.55136 6.90530 5.20340 1.43790 1.58630 1.46790 22.21510 0.25360 56.17200 0.866900026798 'International Tables Volume C Table 6.1.1.4 (pp. 500-502)' 'Henke, Gullikson and Davis, At. Data and Nucl. Data Tables, 1993, 54, 2'
O 0.05239 0.03377 3.04850 2.28680 1.54630 0.86700 13.27710 5.70110 0.32390 32.90890 0.250800013542 'International Tables Volume C Table 6.1.1.4 (pp. 500-502)' 'Henke, Gullikson and Davis, At. Data and Nucl. Data Tables, 1993, 54, 2'
N 0.03256 0.01839 12.21260 3.13220 2.01250 1.16630 0.00570 9.89330 28.99750 0.58260 -11.5290002823 'International Tables Volume C Table 6.1.1.4 (pp. 500-502)' 'Henke, Gullikson and Davis, At. Data and Nucl. Data Tables, 1993, 54, 2'

loop_
_geom_angle_atom_site_label_1
_geom_angle_atom_site_label_2
_geom_angle_atom_site_label_3
_geom_angle
_geom_angle_site_symmetry_1
_geom_angle_site_symmetry_3
_geom_angle_publ_flag
C76 O9 C72 118.3(2) . . ?
C9 O3 C3 118.4(3) . . ?
C77 O10 C73 115.0(3) . . ?
C79 C70 C71 121.8(2) . . ?
C75 C70 C71 121.1(3) . . ?
C75 C70 C79 117.1(3) . . ?
C83 C90 H90 107.05(14) . . ?
C80 C90 H90 107.05(13) . . ?
C80 C90 C83 111.5(2) . . ?
C84 C90 H90 107.05(13) . . ?
C84 C90 C83 109.57(19) . . ?
C84 C90 C80 114.2(2) . . ?
C78 O11 C74 118.9(3) . . ?
C27 C28 C29 120.4(3) . . ?
O13 C28 C29 125.0(3) . . ?
O13 C28 C27 114.6(3) . . ?
H71 C71 C70 120.42(15) . . ?
C72 C71 C70 119.2(2) . . ?
C72 C71 H71 120.42(16) . . ?
H29 C29 C28 120.57(16) . . ?
C24 C29 C28 118.9(2) . . ?
C24 C29 H29 120.57(16) . . ?
C80 C79 C70 120.0(2) . . ?
O12 C79 C70 120.8(2) . . ?
O12 C79 C80 119.2(3) . . ?
H83 C83 C90 108.27(13) . . ?
C92 C83 C90 109.8(2) . . ?
C92 C83 H83 108.27(15) . . ?
C82 C83 C90 111.5(2) . . ?
C82 C83 H83 108.27(14) . . ?
C82 C83 C92 110.6(2) . . ?
C25 C24 C29 120.7(3) . . ?
C33 C24 C29 122.1(2) . . ?
C33 C24 C25 117.2(2) . . ?
C26 C27 C28 120.1(3) . . ?
O14 C27 C28 118.5(3) . . ?
O14 C27 C26 121.4(3) . . ?
C3 C2 H2 120.13(17) . . ?
C1 C2 H2 120.13(17) . . ?
C1 C2 C3 119.7(3) . . ?
C71 C72 O9 125.3(3) . . ?
C73 C72 O9 114.6(3) . . ?
C73 C72 C71 120.1(3) . . ?
S7 C81 C80 126.2(2) . . ?
S8 C81 C80 119.0(2) . . ?
S8 C81 S7 114.35(15) . . ?
C79 C80 C90 114.5(2) . . ?
C81 C80 C90 125.5(2) . . ?
C81 C80 C79 120.0(2) . . ?
C75 C74 O11 124.9(3) . . ?
C73 C74 O11 115.2(3) . . ?
C73 C74 C75 120.0(3) . . ?
C22 C17 C18 118.2(3) . . ?
C23 C17 C18 123.2(3) . . ?
C23 C17 C22 118.5(3) . . ?
C2 C3 O3 124.4(3) . . ?
C4 C3 O3 115.7(3) . . ?
C4 C3 C2 120.0(3) . . ?
H25 C25 C24 119.88(17) . . ?
C26 C25 C24 120.2(3) . . ?
C26 C25 H25 119.88(17) . . ?
C74 C75 C70 119.4(3) . . ?
H75 C75 C70 120.29(18) . . ?
H75 C75 C74 120.29(18) . . ?
C1 C10 O4 120.8(3) . . ?
C11 C10 O4 119.1(3) . . ?
C11 C10 C1 120.0(3) . . ?
C40 C46 H46 106.98(15) . . ?
C34 C46 H46 106.98(15) . . ?
C34 C46 C40 114.6(2) . . ?
C37 C46 H46 106.98(16) . . ?
C37 C46 C40 109.4(2) . . ?
C37 C46 C34 111.5(2) . . ?
C10 C1 C2 117.0(3) . . ?
C6 C1 C2 120.8(3) . . ?
C6 C1 C10 122.0(2) . . ?
C72 C73 O10 118.5(3) . . ?
C74 C73 O10 121.3(3) . . ?
C74 C73 C72 120.2(3) . . ?
C40 C45 H45 119.9(2) . . ?
C44 C45 H45 119.9(3) . . ?
C44 C45 C40 120.3(4) . . ?
C25 C26 C27 119.6(3) . . ?
O15 C26 C27 115.7(3) . . ?
O15 C26 C25 124.7(3) . . ?
C40 C41 H41 119.71(19) . . ?
C42 C41 H41 119.7(2) . . ?
C42 C41 C40 120.6(4) . . ?
C45 C40 C46 118.4(3) . . ?
C41 C40 C46 122.8(3) . . ?
C41 C40 C45 118.6(3) . . ?
H76a C76 O9 109.5 . . ?
H76b C76 O9 109.5 . . ?
H76b C76 H76a 109.5 . . ?
H76c C76 O9 109.5 . . ?
H76c C76 H76a 109.5 . . ?
H76c C76 H76b 109.5 . . ?
H18 C18 C17 120.1(2) . . ?
C19 C18 C17 119.8(4) . . ?
C19 C18 H18 120.1(3) . . ?
H22 C22 C17 119.44(18) . . ?
C21 C22 C17 121.1(3) . . ?
C21 C22 H22 119.4(2) . . ?
H77a C77 O10 109.5 . . ?
H77b C77 O10 109.5 . . ?
H77b C77 H77a 109.5 . . ?
H77c C77 O10 109.5 . . ?
H77c C77 H77a 109.5 . . ?
H77c C77 H77b 109.5 . . ?
H42 C42 C41 120.0(2) . . ?
C43 C42 C41 120.1(4) . . ?
C43 C42 H42 120.0(2) . . ?
H19 C19 C18 119.6(3) . . ?
C20 C19 C18 120.7(4) . . ?
C20 C19 H19 119.6(2) . . ?
H44 C44 C45 119.6(3) . . ?
C43 C44 C45 120.8(4) . . ?
C43 C44 H44 119.6(2) . . ?
C44 C43 C42 119.6(4) . . ?
H43 C43 C42 120.2(2) . . ?
H43 C43 C44 120.2(2) . . ?
H20 C20 C19 120.1(2) . . ?
C21 C20 C19 119.7(4) . . ?
C21 C20 H20 120.1(3) . . ?
H9a C9 O3 109.5 . . ?
H9b C9 O3 109.5 . . ?
H9b C9 H9a 109.5 . . ?
H9c C9 O3 109.5 . . ?
H9c C9 H9a 109.5 . . ?
H9c C9 H9b 109.5 . . ?
C20 C21 C22 120.5(4) . . ?
H21 C21 C22 119.8(2) . . ?
H21 C21 C20 119.8(3) . . ?
H78a C78 O11 109.5 . . ?
H78b C78 O11 109.5 . . ?
H78b C78 H78a 109.5 . . ?
H78c C78 O11 109.5 . . ?
H78c C78 H78a 109.5 . . ?
H78c C78 H78b 109.5 . . ?
C12 S1 C13 101.71(15) . . ?
N4 C92 C83 177.3(3) . . ?
C53 O5 C49 117.9(3) . . ?
C84 C89 H89 119.75(16) . . ?
C88 C89 H89 119.75(19) . . ?
C88 C89 C84 120.5(3) . . ?
C32 O13 C28 118.3(2) . . ?
C57 C63 C68 123.0(2) . . ?
C64 C63 C68 118.8(3) . . ?
C64 C63 C57 118.2(2) . . ?
C54 O6 C50 113.9(3) . . ?
C35 C34 C46 124.0(3) . . ?
C33 C34 C46 115.6(2) . . ?
C33 C34 C35 120.3(3) . . ?
O7 C51 C50 115.8(3) . . ?
C52 C51 C50 119.8(3) . . ?
C52 C51 O7 124.4(3) . . ?
H68 C68 C63 119.82(17) . . ?
C67 C68 C63 120.4(3) . . ?
C67 C68 H68 119.8(2) . . ?
C30 O15 C26 118.0(3) . . ?
H82a C82 C83 109.11(14) . . ?
H82b C82 C83 109.11(15) . . ?
H82b C82 H82a 107.8 . . ?
S7 C82 C83 112.46(19) . . ?
S7 C82 H82a 109.11(9) . . ?
S7 C82 H82b 109.11(10) . . ?
C23 C14 H14 107.62(15) . . ?
C16 C14 H14 107.62(19) . . ?
C16 C14 C23 110.2(2) . . ?
C13 C14 H14 107.62(17) . . ?
C13 C14 C23 112.7(3) . . ?
C13 C14 C16 110.8(3) . . ?
C66 C65 H65 119.73(19) . . ?
C64 C65 H65 119.7(2) . . ?
C64 C65 C66 120.5(3) . . ?
H37 C37 C46 107.95(17) . . ?
C36 C37 C46 112.0(3) . . ?
C36 C37 H37 108.0(2) . . ?
C39 C37 C46 109.7(3) . . ?
C39 C37 H37 108.0(2) . . ?
C39 C37 C36 111.1(3) . . ?
C84 C85 H85 119.65(16) . . ?
C86 C85 H85 119.65(18) . . ?
C86 C85 C84 120.7(3) . . ?
C86 C87 H87 120.12(18) . . ?
C88 C87 H87 120.12(19) . . ?
C88 C87 C86 119.8(3) . . ?
C31 O14 C27 115.7(3) . . ?
N2 C62 C58 175.7(4) . . ?
H58 C58 C62 108.38(18) . . ?
C59 C58 C62 110.6(3) . . ?
C59 C58 H58 108.38(16) . . ?
C57 C58 C62 109.3(2) . . ?
C57 C58 H58 108.38(14) . . ?
C57 C58 C59 111.7(2) . . ?
C47 C69 O8 120.9(2) . . ?
C56 C69 O8 119.4(2) . . ?
C56 C69 C47 119.7(2) . . ?
C51 C50 O6 120.9(3) . . ?
C49 C50 O6 118.6(3) . . ?
C49 C50 C51 120.5(3) . . ?
H6 C6 C1 120.37(15) . . ?
C5 C6 C1 119.3(2) . . ?
C5 C6 H6 120.37(16) . . ?
S5 C35 C34 126.8(3) . . ?
S6 C35 C34 121.7(3) . . ?
S6 C35 S5 111.42(17) . . ?
H54a C54 O6 109.5 . . ?
H54b C54 O6 109.5 . . ?
H54b C54 H54a 109.5 . . ?
H54c C54 O6 109.5 . . ?
H54c C54 H54a 109.5 . . ?
H54c C54 H54b 109.5 . . ?
C82 S7 C81 101.14(12) . . ?
C89 C84 C90 122.8(2) . . ?
C85 C84 C90 118.4(2) . . ?
C85 C84 C89 118.7(2) . . ?
C55 O7 C51 118.1(3) . . ?
C87 C86 C85 120.1(3) . . ?
H86 C86 C85 119.97(19) . . ?
H86 C86 C87 119.97(18) . . ?
C52 C47 C69 117.3(3) . . ?
C48 C47 C69 121.6(2) . . ?
C48 C47 C52 121.1(3) . . ?
H36a C36 C37 108.95(17) . . ?
H36b C36 C37 108.95(19) . . ?
H36b C36 H36a 107.8 . . ?
S5 C36 C37 113.1(2) . . ?
S5 C36 H36a 108.95(11) . . ?
S5 C36 H36b 108.95(12) . . ?
C50 C49 O5 115.0(3) . . ?
C48 C49 O5 125.4(3) . . ?
C48 C49 C50 119.6(3) . . ?
H66 C66 C65 120.14(19) . . ?
C67 C66 C65 119.7(3) . . ?
C67 C66 H66 120.1(2) . . ?
N3 C39 C37 178.4(4) . . ?
C60 C56 C69 120.2(2) . . ?
C57 C56 C69 115.1(2) . . ?
C57 C56 C60 124.6(2) . . ?
C47 C52 C51 119.7(3) . . ?
H52 C52 C51 120.16(18) . . ?
H52 C52 C47 120.16(18) . . ?
C36 S5 C35 102.27(15) . . ?
C87 C88 C89 120.2(3) . . ?
H88 C88 C89 119.89(19) . . ?
H88 C88 C87 119.89(19) . . ?
S3 C60 C56 126.7(2) . . ?
S4 C60 C56 120.7(2) . . ?
S4 C60 S3 112.16(16) . . ?
C14 C23 C17 110.8(2) . . ?
H23 C23 C17 106.86(15) . . ?
H23 C23 C14 106.86(16) . . ?
C11 C23 C17 113.7(2) . . ?
C11 C23 C14 111.4(2) . . ?
C11 C23 H23 106.86(14) . . ?
C49 C48 C47 119.3(3) . . ?
H48 C48 C47 120.36(15) . . ?
H48 C48 C49 120.36(18) . . ?
H55a C55 O7 109.5 . . ?
H55b C55 O7 109.5 . . ?
H55b C55 H55a 109.5 . . ?
H55c C55 O7 109.5 . . ?
H55c C55 H55a 109.5 . . ?
H55c C55 H55b 109.5 . . ?
H59a C59 C58 109.33(16) . . ?
H59b C59 C58 109.33(16) . . ?
H59b C59 H59a 108.0 . . ?
S3 C59 C58 111.5(2) . . ?
S3 C59 H59a 109.33(11) . . ?
S3 C59 H59b 109.33(10) . . ?
C34 C33 C24 121.3(2) . . ?
O16 C33 C24 120.1(3) . . ?
O16 C33 C34 118.6(3) . . ?
C7 O1 C5 118.4(2) . . ?
C23 C11 C10 115.7(2) . . ?
C12 C11 C10 119.0(3) . . ?
C12 C11 C23 125.2(3) . . ?
C91 S8 C81 105.29(18) . . ?
H31a C31 O14 109.5 . . ?
H31b C31 O14 109.5 . . ?
H31b C31 H31a 109.5 . . ?
H31c C31 O14 109.5 . . ?
H31c C31 H31a 109.5 . . ?
H31c C31 H31b 109.5 . . ?
N1 C16 C14 178.1(3) . . ?
O1 C5 C6 124.9(2) . . ?
C4 C5 C6 120.1(3) . . ?
C4 C5 O1 115.0(2) . . ?
C8 O2 C4 115.3(2) . . ?
C58 C57 C63 109.6(2) . . ?
C56 C57 C63 114.1(2) . . ?
C56 C57 C58 111.5(2) . . ?
H57 C57 C63 107.09(14) . . ?
H57 C57 C58 107.09(15) . . ?
H57 C57 C56 107.09(14) . . ?
H7a C7 O1 109.5 . . ?
H7b C7 O1 109.5 . . ?
H7b C7 H7a 109.5 . . ?
H7c C7 O1 109.5 . . ?
H7c C7 H7a 109.5 . . ?
H7c C7 H7b 109.5 . . ?
C14 C13 S1 113.4(2) . . ?
H13a C13 S1 108.88(11) . . ?
H13a C13 C14 108.88(17) . . ?
H13b C13 S1 108.88(13) . . ?
H13b C13 C14 108.88(18) . . ?
H13b C13 H13a 107.7 . . ?
H91a C91 S8 109.5 . . ?
H91b C91 S8 109.5 . . ?
H91b C91 H91a 109.5 . . ?
H91c C91 S8 109.5 . . ?
H91c C91 H91a 109.5 . . ?
H91c C91 H91b 109.5 . . ?
C66 C67 C68 120.3(3) . . ?
H67 C67 C68 119.8(2) . . ?
H67 C67 C66 119.8(2) . . ?
H38b C38 H38a 109.5 . . ?
H38c C38 H38a 109.5 . . ?
H38c C38 H38b 109.5 . . ?
S6 C38 H38a 109.5 . . ?
S6 C38 H38b 109.5 . . ?
S6 C38 H38c 109.5 . . ?
C65 C64 C63 120.3(3) . . ?
H64 C64 C63 119.87(17) . . ?
H64 C64 C65 119.9(2) . . ?
C5 C4 C3 120.1(3) . . ?
O2 C4 C3 121.2(3) . . ?
O2 C4 C5 118.7(3) . . ?
C38 S6 C35 98.54(19) . . ?
H30a C30 O15 109.5 . . ?
H30b C30 O15 109.5 . . ?
H30b C30 H30a 109.5 . . ?
H30c C30 O15 109.5 . . ?
H30c C30 H30a 109.5 . . ?
H30c C30 H30b 109.5 . . ?
H8a C8 O2 109.5 . . ?
H8b C8 O2 109.5 . . ?
H8b C8 H8a 109.5 . . ?
H8c C8 O2 109.5 . . ?
H8c C8 H8a 109.5 . . ?
H8c C8 H8b 109.5 . . ?
H32a C32 O13 109.5 . . ?
H32b C32 O13 109.5 . . ?
H32b C32 H32a 109.5 . . ?
H32c C32 O13 109.5 . . ?
H32c C32 H32a 109.5 . . ?
H32c C32 H32b 109.5 . . ?
H53a C53 O5 109.5 . . ?
H53b C53 O5 109.5 . . ?
H53b C53 H53a 109.5 . . ?
H53c C53 O5 109.5 . . ?
H53c C53 H53a 109.5 . . ?
H53c C53 H53b 109.5 . . ?
C11 C12 S1 126.8(3) . . ?
S2b C12 S1 113.5(2) . . ?
S2b C12 C11 119.5(3) . . ?
S2a C12 S1 109.5(2) . . ?
S2a C12 C11 122.7(3) . . ?
S2a C12 S2b 15.4(4) . . ?
C59 S3 C60 101.21(13) . . ?
C61 S4 C60 101.8(2) . . ?
H61a C61 S4 109.5 . . ?
H61b C61 S4 109.5 . . ?
H61b C61 H61a 109.5 . . ?
H61c C61 S4 109.5 . . ?
H61c C61 H61a 109.5 . . ?
H61c C61 H61b 109.5 . . ?
H2ba S2b C12 88.1(12) . . ?
H2bb S2b C12 110.8(14) . . ?
H2bb S2b H2ba 27.3(16) . . ?
C15 S2a C12 115.5(8) . . ?
H2a S2a C12 102.6(15) . . ?
H2a S2a C15 23.5(13) . . ?
H2ba S2a C12 102.8(16) . . ?
H2ba S2a C15 24.8(15) . . ?
H2ba S2a H2a 42.5(19) . . ?
H2bb S2a C12 133.5(19) . . ?
H2bb S2a C15 18.2(17) . . ?
H2bb S2a H2a 37(2) . . ?
H2bb S2a H2ba 35(2) . . ?
H2a C15 S2a 115(3) . . ?
H2ba C15 S2a 104(4) . . ?
H2ba C15 H2a 113(5) . . ?
H2bb C15 S2a 108(5) . . ?
H2bb C15 H2a 113(6) . . ?
H2bb C15 H2ba 103(6) . . ?
C15 H2a S2a 41(2) . . ?
H2ba H2a S2a 62(3) . . ?
H2ba H2a C15 31(3) . . ?
H2bb H2a S2a 59(3) . . ?
H2bb H2a C15 25(3) . . ?
H2bb H2a H2ba 48(3) . . ?
S2a H2ba S2b 5.0(5) . . ?
C15 H2ba S2b 55(3) . . ?
C15 H2ba S2a 51(3) . . ?
H2a H2ba S2b 81(3) . . ?
H2a H2ba S2a 76(3) . . ?
H2a H2ba C15 36(3) . . ?
H2bb H2ba S2b 69(4) . . ?
H2bb H2ba S2a 67(4) . . ?
H2bb H2ba C15 31(3) . . ?
H2bb H2ba H2a 57(4) . . ?
S2a H2bb S2b 7.3(5) . . ?
C15 H2bb S2b 62(5) . . ?
C15 H2bb S2a 54(5) . . ?
H2a H2bb S2b 90(4) . . ?
H2a H2bb S2a 84(4) . . ?
H2a H2bb C15 42(5) . . ?
H2ba H2bb S2b 83(4) . . ?
H2ba H2bb S2a 78(4) . . ?
H2ba H2bb C15 46(5) . . ?
H2ba H2bb H2a 75(5) . . ?

loop_
_geom_bond_atom_site_label_1
_geom_bond_atom_site_label_2
_geom_bond_distance
_geom_bond_site_symmetry_2
_geom_bond_publ_flag
O9 C72 1.364(4) . ?
O9 C76 1.429(4) . ?
O3 C3 1.362(3) . ?
O3 C9 1.425(5) . ?
O10 C73 1.373(4) . ?
O10 C77 1.433(5) . ?
C70 C71 1.389(4) . ?
C70 C79 1.491(4) . ?
C70 C75 1.396(4) . ?
C90 H90 0.9800 . ?
C90 C83 1.547(3) . ?
C90 C80 1.515(3) . ?
C90 C84 1.527(3) . ?
O11 C74 1.361(3) . ?
O11 C78 1.402(5) . ?
C28 C29 1.391(4) . ?
C28 C27 1.396(4) . ?
C28 O13 1.362(3) . ?
C71 H71 0.9300 . ?
C71 C72 1.392(4) . ?
C29 H29 0.9300 . ?
C29 C24 1.400(4) . ?
C79 C80 1.513(3) . ?
C79 O12 1.219(3) . ?
C83 H83 0.9800 . ?
C83 C92 1.472(4) . ?
C83 C82 1.522(4) . ?
C24 C25 1.391(4) . ?
C24 C33 1.488(4) . ?
C27 C26 1.398(4) . ?
C27 O14 1.371(4) . ?
C2 H2 0.9300 . ?
C2 C3 1.384(4) . ?
C2 C1 1.397(4) . ?
C72 C73 1.393(4) . ?
C81 C80 1.333(4) . ?
C81 S7 1.754(3) . ?
C81 S8 1.766(3) . ?
C74 C75 1.385(4) . ?
C74 C73 1.395(5) . ?
C17 C18 1.387(4) . ?
C17 C22 1.385(4) . ?
C17 C23 1.523(4) . ?
C3 C4 1.396(4) . ?
C25 H25 0.9300 . ?
C25 C26 1.382(4) . ?
O4 C10 1.214(4) . ?
C75 H75 0.9300 . ?
C10 C1 1.484(4) . ?
C10 C11 1.510(4) . ?
C46 H46 0.9800 . ?
C46 C40 1.524(4) . ?
C46 C34 1.515(4) . ?
C46 C37 1.552(4) . ?
C1 C6 1.392(4) . ?
C45 H45 0.9300 . ?
C45 C40 1.386(4) . ?
C45 C44 1.381(5) . ?
C26 O15 1.362(3) . ?
C41 H41 0.9300 . ?
C41 C40 1.385(4) . ?
C41 C42 1.384(5) . ?
C76 H76a 0.9600 . ?
C76 H76b 0.9600 . ?
C76 H76c 0.9600 . ?
C18 H18 0.9300 . ?
C18 C19 1.391(5) . ?
C22 H22 0.9300 . ?
C22 C21 1.375(5) . ?
C77 H77a 0.9600 . ?
C77 H77b 0.9600 . ?
C77 H77c 0.9600 . ?
C42 H42 0.9300 . ?
C42 C43 1.379(6) . ?
C19 H19 0.9300 . ?
C19 C20 1.367(7) . ?
C44 H44 0.9300 . ?
C44 C43 1.365(6) . ?
C43 H43 0.9300 . ?
C20 H20 0.9300 . ?
C20 C21 1.358(6) . ?
C9 H9a 0.9600 . ?
C9 H9b 0.9600 . ?
C9 H9c 0.9600 . ?
C21 H21 0.9300 . ?
C78 H78a 0.9600 . ?
C78 H78b 0.9600 . ?
C78 H78c 0.9600 . ?
S1 C13 1.803(4) . ?
S1 C12 1.751(3) . ?
C92 N4 1.134(4) . ?
O5 C49 1.360(4) . ?
O5 C53 1.424(4) . ?
O8 C69 1.221(4) . ?
C89 H89 0.9300 . ?
C89 C84 1.385(4) . ?
C89 C88 1.389(4) . ?
O13 C32 1.418(4) . ?
C63 C68 1.381(4) . ?
C63 C57 1.521(4) . ?
C63 C64 1.399(4) . ?
O6 C50 1.371(4) . ?
O6 C54 1.421(4) . ?
C34 C35 1.331(4) . ?
C34 C33 1.506(4) . ?
C51 C50 1.394(5) . ?
C51 O7 1.362(3) . ?
C51 C52 1.385(4) . ?
C68 H68 0.9300 . ?
C68 C67 1.383(4) . ?
O15 C30 1.423(4) . ?
C82 H82a 0.9700 . ?
C82 H82b 0.9700 . ?
C82 S7 1.806(3) . ?
C14 H14 0.9800 . ?
C14 C23 1.542(4) . ?
C14 C16 1.465(4) . ?
C14 C13 1.529(5) . ?
C65 H65 0.9300 . ?
C65 C66 1.369(5) . ?
C65 C64 1.378(4) . ?
C37 H37 0.9800 . ?
C37 C36 1.520(5) . ?
C37 C39 1.470(5) . ?
C85 H85 0.9300 . ?
C85 C84 1.386(4) . ?
C85 C86 1.382(4) . ?
C87 H87 0.9300 . ?
C87 C86 1.383(5) . ?
C87 C88 1.372(5) . ?
O14 C31 1.421(4) . ?
C62 C58 1.469(4) . ?
C62 N2 1.133(4) . ?
C58 H58 0.9800 . ?
C58 C59 1.519(4) . ?
C58 C57 1.548(4) . ?
C69 C47 1.485(4) . ?
C69 C56 1.512(3) . ?
C50 C49 1.399(4) . ?
C6 H6 0.9300 . ?
C6 C5 1.392(4) . ?
C35 S5 1.755(3) . ?
C35 S6 1.774(3) . ?
C54 H54a 0.9600 . ?
C54 H54b 0.9600 . ?
C54 H54c 0.9600 . ?
O7 C55 1.419(5) . ?
C86 H86 0.9300 . ?
C47 C52 1.391(4) . ?
C47 C48 1.393(4) . ?
C36 H36a 0.9700 . ?
C36 H36b 0.9700 . ?
C36 S5 1.805(4) . ?
C49 C48 1.392(4) . ?
C66 H66 0.9300 . ?
C66 C67 1.382(5) . ?
C39 N3 1.129(5) . ?
C56 C60 1.337(4) . ?
C56 C57 1.510(4) . ?
C52 H52 0.9300 . ?
C88 H88 0.9300 . ?
C60 S3 1.752(3) . ?
C60 S4 1.767(3) . ?
C23 H23 0.9800 . ?
C23 C11 1.519(4) . ?
C48 H48 0.9300 . ?
C55 H55a 0.9600 . ?
C55 H55b 0.9600 . ?
C55 H55c 0.9600 . ?
C59 H59a 0.9700 . ?
C59 H59b 0.9700 . ?
C59 S3 1.800(3) . ?
C33 O16 1.218(4) . ?
O1 C5 1.363(4) . ?
O1 C7 1.426(4) . ?
C11 C12 1.328(4) . ?
S8 C91 1.775(4) . ?
C31 H31a 0.9600 . ?
C31 H31b 0.9600 . ?
C31 H31c 0.9600 . ?
C16 N1 1.136(4) . ?
C5 C4 1.398(4) . ?
O2 C4 1.369(3) . ?
O2 C8 1.429(4) . ?
C57 H57 0.9800 . ?
C7 H7a 0.9600 . ?
C7 H7b 0.9600 . ?
C7 H7c 0.9600 . ?
C13 H13a 0.9700 . ?
C13 H13b 0.9700 . ?
C91 H91a 0.9600 . ?
C91 H91b 0.9600 . ?
C91 H91c 0.9600 . ?
C67 H67 0.9300 . ?
C38 H38a 0.9600 . ?
C38 H38b 0.9600 . ?
C38 H38c 0.9600 . ?
C38 S6 1.803(5) . ?
C64 H64 0.9300 . ?
C30 H30a 0.9600 . ?
C30 H30b 0.9600 . ?
C30 H30c 0.9600 . ?
C8 H8a 0.9600 . ?
C8 H8b 0.9600 . ?
C8 H8c 0.9600 . ?
C32 H32a 0.9600 . ?
C32 H32b 0.9600 . ?
C32 H32c 0.9600 . ?
C53 H53a 0.9600 . ?
C53 H53b 0.9600 . ?
C53 H53c 0.9600 . ?
C12 S2b 1.769(4) . ?
C12 S2a 1.804(5) . ?
S4 C61 1.774(5) . ?
C61 H61a 0.9600 . ?
C61 H61b 0.9600 . ?
C61 H61c 0.9600 . ?
S2b H2ba 2.12(4) . ?
S2b H2bb 2.00(4) . ?
S2a C15 1.342(15) . ?
S2a H2a 1.84(5) . ?
S2a H2ba 1.67(4) . ?
S2a H2bb 1.58(5) . ?
C15 H2a 0.81(5) . ?
C15 H2ba 0.72(4) . ?
C15 H2bb 0.52(5) . ?
H2a H2ba 1.28(6) . ?
H2a H2bb 1.11(6) . ?
H2ba H2bb 0.98(6) . ?

loop_
_geom_torsion_atom_site_label_1
_geom_torsion_atom_site_label_2
_geom_torsion_atom_site_label_3
_geom_torsion_atom_site_label_4
_geom_torsion
_geom_torsion_site_symmetry_1
_geom_torsion_site_symmetry_2
_geom_torsion_site_symmetry_3
_geom_torsion_site_symmetry_4
_geom_torsion_publ_flag
O9 C72 C71 C70 179.5(3) . . . . ?
O9 C72 C73 O10 0.7(3) . . . . ?
O9 C72 C73 C74 -177.7(3) . . . . ?
O3 C3 C2 C1 -178.9(3) . . . . ?
O3 C3 C4 C5 178.5(3) . . . . ?
O3 C3 C4 O2 -4.1(3) . . . . ?
O10 C73 C72 C71 -177.9(3) . . . . ?
O10 C73 C74 O11 -0.4(3) . . . . ?
O10 C73 C74 C75 179.0(3) . . . . ?
C70 C71 C72 C73 -2.0(3) . . . . ?
C70 C79 C80 C90 88.1(3) . . . . ?
C70 C79 C80 C81 -92.9(3) . . . . ?
C70 C75 C74 O11 179.2(3) . . . . ?
C70 C75 C74 C73 -0.1(3) . . . . ?
C90 C83 C82 S7 65.6(2) . . . . ?
C90 C80 C79 O12 -91.1(3) . . . . ?
C90 C80 C81 S7 3.9(3) . . . . ?
C90 C80 C81 S8 -168.7(2) . . . . ?
C90 C84 C89 C88 176.7(3) . . . . ?
C90 C84 C85 C86 -176.9(3) . . . . ?
O11 C74 C73 C72 178.0(3) . . . . ?
C28 C29 C24 C25 -0.2(3) . . . . ?
C28 C29 C24 C33 180.0(3) . . . . ?
C28 C27 C26 C25 0.2(3) . . . . ?
C28 C27 C26 O15 -178.5(3) . . . . ?
C28 C27 O14 C31 -113.0(3) . . . . ?
C71 C72 C73 C74 3.6(3) . . . . ?
C29 C24 C25 C26 0.1(3) . . . . ?
C29 C24 C33 C34 -2.4(3) . . . . ?
C29 C24 C33 O16 -179.7(3) . . . . ?
C79 C80 C81 S7 -174.98(19) . . . . ?
C79 C80 C81 S8 12.4(3) . . . . ?
C24 C25 C26 C27 -0.1(3) . . . . ?
C24 C25 C26 O15 178.5(3) . . . . ?
C24 C33 C34 C46 -82.8(3) . . . . ?
C24 C33 C34 C35 101.5(3) . . . . ?
C27 C26 O15 C30 -157.2(3) . . . . ?
C2 C3 C4 C5 -1.8(3) . . . . ?
C2 C3 C4 O2 175.6(3) . . . . ?
C2 C1 C10 O4 14.9(3) . . . . ?
C2 C1 C10 C11 -168.5(3) . . . . ?
C2 C1 C6 C5 -1.8(3) . . . . ?
C72 C73 C74 C75 -2.6(3) . . . . ?
C17 C18 C19 C20 -0.2(4) . . . . ?
C17 C22 C21 C20 -0.4(4) . . . . ?
C17 C23 C14 C16 164.1(3) . . . . ?
C17 C23 C14 C13 -71.5(3) . . . . ?
C17 C23 C11 C10 -76.0(3) . . . . ?
C17 C23 C11 C12 101.1(3) . . . . ?
C3 C4 C5 C6 0.4(3) . . . . ?
C3 C4 C5 O1 -179.1(3) . . . . ?
C3 C4 O2 C8 73.5(3) . . . . ?
C25 C26 O15 C30 24.2(4) . . . . ?
O4 C10 C1 C6 -160.7(3) . . . . ?
O4 C10 C11 C23 84.3(3) . . . . ?
O4 C10 C11 C12 -93.0(4) . . . . ?
C10 C1 C6 C5 173.6(3) . . . . ?
C10 C11 C23 C14 158.0(3) . . . . ?
C10 C11 C12 S1 176.9(2) . . . . ?
C10 C11 C12 S2b 1.9(3) . . . . ?
C10 C11 C12 S2a -15.8(6) . . . . ?
C46 C40 C45 C44 175.5(3) . . . . ?
C46 C40 C41 C42 -175.9(3) . . . . ?
C46 C34 C35 S5 -2.9(3) . . . . ?
C46 C34 C35 S6 176.3(2) . . . . ?
C46 C34 C33 O16 94.6(3) . . . . ?
C46 C37 C36 S5 -61.6(3) . . . . ?
C1 C6 C5 O1 -179.1(2) . . . . ?
C1 C6 C5 C4 1.4(3) . . . . ?
C45 C40 C41 C42 0.8(3) . . . . ?
C45 C44 C43 C42 0.6(5) . . . . ?
C41 C42 C43 C44 -1.1(4) . . . . ?
C18 C19 C20 C21 -0.9(5) . . . . ?
C22 C21 C20 C19 1.2(5) . . . . ?
S1 C13 C14 C23 -61.7(3) . . . . ?
S1 C13 C14 C16 62.4(3) . . . . ?
S1 C12 C11 C23 -0.1(5) . . . . ?
O5 C49 C50 O6 -1.3(3) . . . . ?
O5 C49 C50 C51 179.2(3) . . . . ?
O5 C49 C48 C47 180.0(3) . . . . ?
O8 C69 C47 C52 1.2(3) . . . . ?
O8 C69 C47 C48 -177.3(3) . . . . ?
O8 C69 C56 C60 76.4(3) . . . . ?
O8 C69 C56 C57 -100.5(3) . . . . ?
C89 C84 C85 C86 0.4(3) . . . . ?
C89 C88 C87 C86 -0.7(4) . . . . ?
C63 C68 C67 C66 0.5(4) . . . . ?
C63 C57 C58 C62 -167.2(2) . . . . ?
C63 C57 C58 C59 70.0(2) . . . . ?
C63 C57 C56 C69 73.8(2) . . . . ?
C63 C57 C56 C60 -103.0(3) . . . . ?
C63 C64 C65 C66 -0.6(3) . . . . ?
O6 C50 C51 O7 1.3(3) . . . . ?
O6 C50 C51 C52 -178.1(3) . . . . ?
O6 C50 C49 C48 179.0(3) . . . . ?
C51 C50 C49 C48 -0.5(3) . . . . ?
C51 C52 C47 C69 -178.1(3) . . . . ?
C51 C52 C47 C48 0.4(3) . . . . ?
C68 C67 C66 C65 -0.1(4) . . . . ?
C14 C23 C11 C12 -24.9(3) . . . . ?
C85 C86 C87 C88 0.6(4) . . . . ?
C62 C58 C59 S3 -55.2(2) . . . . ?
C62 C58 C57 C56 65.5(3) . . . . ?
C58 C57 C56 C69 -161.4(2) . . . . ?
C58 C57 C56 C60 21.8(3) . . . . ?
C69 C47 C48 C49 178.9(3) . . . . ?
C69 C56 C60 S3 -174.4(2) . . . . ?
C69 C56 C60 S4 14.3(3) . . . . ?
C50 C49 C48 C47 -0.4(3) . . . . ?
C6 C5 O1 C7 -3.6(3) . . . . ?
C6 C5 C4 O2 -177.1(2) . . . . ?
C23 C11 C12 S2b -175.2(3) . . . . ?
C23 C11 C12 S2a 167.2(6) . . . . ?
O1 C5 C4 O2 3.4(3) . . . . ?
C5 C4 O2 C8 -109.0(3) . . . . ?
